data_2213369
loop_
_publ_author_name
'Zhang, Guo-Fang'
'Zhao, Shu-Min'
'She, Jiang-Bo'
'Ng, Seik Weng'

_publ_section_title
;
 Hexaaquahexakis(\m~2~-3,5-diamino-1,2,4-triazole)trinickel(II)
 trisulfate octadecahydrate
;
_journal_coeditor_code HB2392
_journal_issue 5
_journal_name_full 'Acta Crystallographica Section E'
_journal_page_first m1517
_journal_page_last m1518
_journal_paper_doi 10.1107/S160053680702051X
_journal_volume 63
_journal_year 2007
_chemical_formula_iupac '[Ni3 (C2 H5 N5)6 (H2 O)6] (S O4)3, 18H2 O'
_chemical_formula_moiety '[(C2 H5 N5)6 (H2 O)6 Ni3] 6+, 3[S O4] 2-, 18(H2 O)'
_chemical_formula_sum 'C12 H78 N30 Ni3 O36 S3'
_chemical_formula_weight 1491.35
_chemical_name_systematic
;
Hexaaquahexakis(\m~2~-3,5-diamino-1,2,4-triazole)trinickel(II) trisulfate
octadecahydrate
;
_space_group_IT_number 167
_symmetry_cell_setting trigonal
_symmetry_space_group_name_Hall '-R 3 2"c'
_symmetry_space_group_name_H-M 'R -3 c :H'
_atom_sites_solution_hydrogens geom
_atom_sites_solution_primary direct
_atom_sites_solution_secondary difmap
_audit_creation_method SHELXL-97
_cell_angle_alpha 90.00
_cell_angle_beta 90.00
_cell_angle_gamma 120.00
_cell_formula_units_Z 6
_cell_length_a 12.664(2)
_cell_length_b 12.664
_cell_length_c 63.653(6)
_cell_measurement_reflns_used 7201
_cell_measurement_temperature 295(2)
_cell_measurement_theta_max 28.2
_cell_measurement_theta_min 3.2
_cell_volume 8840.8(16)
_computing_cell_refinement 'SAINT (Bruker, 2004)'
_computing_data_collection 'SMART (Bruker, 2004)'
_computing_data_reduction SAINT
_computing_molecular_graphics 'X-SEED (Barbour, 2001)'
_computing_publication_material 'publCIF (Westrip, 2007)'
_computing_structure_refinement 'SHELXL97 (Sheldrick, 1997)'
_computing_structure_solution 'SHELXS97 (Sheldrick, 1997)'
_diffrn_ambient_temperature 295(2)
_diffrn_measured_fraction_theta_full 1.00
_diffrn_measured_fraction_theta_max 1.00
_diffrn_measurement_device_type 'Bruker APEX CCD'
_diffrn_measurement_method '\f and \w'
_diffrn_radiation_monochromator graphite
_diffrn_radiation_source 'fine-focus sealed tube'
_diffrn_radiation_type MoK\a
_diffrn_radiation_wavelength 0.71073
_diffrn_reflns_av_R_equivalents 0.026
_diffrn_reflns_av_sigmaI/netI 0.012
_diffrn_reflns_limit_h_max 15
_diffrn_reflns_limit_h_min -16
_diffrn_reflns_limit_k_max 16
_diffrn_reflns_limit_k_min -16
_diffrn_reflns_limit_l_max 81
_diffrn_reflns_limit_l_min -82
_diffrn_reflns_number 24396
_diffrn_reflns_theta_full 27.5
_diffrn_reflns_theta_max 27.5
_diffrn_reflns_theta_min 3.2
_diffrn_standards_decay_% 0
_diffrn_standards_interval_count 0
_diffrn_standards_interval_time 0
_diffrn_standards_number 0
_exptl_absorpt_coefficient_mu 1.171
_exptl_absorpt_correction_T_max 0.775
_exptl_absorpt_correction_T_min 0.676
_exptl_absorpt_correction_type multi-scan
_exptl_absorpt_process_details '(SADABS; Sheldrick, 1996)'
_exptl_crystal_colour Blue
_exptl_crystal_density_diffrn 1.681
_exptl_crystal_density_method 'not measured'
_exptl_crystal_description Block
_exptl_crystal_F_000 4680
_exptl_crystal_size_max 0.43
_exptl_crystal_size_mid 0.32
_exptl_crystal_size_min 0.23
_refine_diff_density_max 0.91
_refine_diff_density_min -0.64
_refine_ls_extinction_method none
_refine_ls_goodness_of_fit_ref 1.33
_refine_ls_hydrogen_treatment refall
_refine_ls_matrix_type full
_refine_ls_number_parameters 197
_refine_ls_number_reflns 2269
_refine_ls_number_restraints 66
_refine_ls_restrained_S_all 1.35
_refine_ls_R_factor_all 0.055
_refine_ls_R_factor_gt 0.047
_refine_ls_shift/su_max 0.001
_refine_ls_shift/su_mean 0.000
_refine_ls_structure_factor_coef Fsqd
_refine_ls_weighting_details 'calc w=1/[\s^2^(Fo^2^)+(0.1P)^2^+10P] where P=(Fo^2^+2Fc^2^)/3'
_refine_ls_weighting_scheme calc
_refine_ls_wR_factor_gt 0.170
_refine_ls_wR_factor_ref 0.180
_reflns_number_gt 1868
_reflns_number_total 2269
_reflns_threshold_expression I>2\s(I)
_cod_data_source_file hb2392.cif
_cod_data_source_block I
_cod_depositor_comments
;
The following automatic conversions were performed:
'_symmetry_cell_setting' value 'Trigonal' changed to 'trigonal' according
to '/home/saulius/struct/CIF-dictionaries/cif_core.dic' dictionary named
'cif_core.dic' version 2.4.1 from 2010-06-29.

Automatic conversion script
Id: cif_fix_enum 1527 2010-12-29 10:47:43Z saulius 

The following automatic conversions were performed:

'_symmetry_cell_setting' value 'Trigonal' changed to 'trigonal'
according to /home/saulius/struct/CIF-dictionaries/cif_core.dic
dictionary named 'cif_core.dic' version 2.4.1 from 2010-06-29.

Automatic conversion script
Id: cif_fix_values 1715 2011-07-08 13:25:40Z adriana 
;
_cod_original_cell_volume 8841(2)
_cod_original_sg_symbol_H-M 'R -3c'
_cod_database_code 2213369
_cod_database_fobs_code 2213369

loop_
_symmetry_equiv_pos_as_xyz
'x, y, z'
'-y, x-y, z'
'-x+y, -x, z'
'-x+y, y, z+1/2'
'x, x-y, z+1/2'
'-y, -x, z+1/2'
'x+2/3, y+1/3, z+1/3'
'-y+2/3, x-y+1/3, z+1/3'
'-x+y+2/3, -x+1/3, z+1/3'
'-x+y+2/3, y+1/3, z+5/6'
'x+2/3, x-y+1/3, z+5/6'
'-y+2/3, -x+1/3, z+5/6'
'x+1/3, y+2/3, z+2/3'
'-y+1/3, x-y+2/3, z+2/3'
'-x+y+1/3, -x+2/3, z+2/3'
'-x+y+1/3, y+2/3, z+7/6'
'x+1/3, x-y+2/3, z+7/6'
'-y+1/3, -x+2/3, z+7/6'
'-x, -y, -z'
'y, -x+y, -z'
'x-y, x, -z'
'x-y, -y, -z-1/2'
'-x, -x+y, -z-1/2'
'y, x, -z-1/2'
'-x+2/3, -y+1/3, -z+1/3'
'y+2/3, -x+y+1/3, -z+1/3'
'x-y+2/3, x+1/3, -z+1/3'
'x-y+2/3, -y+1/3, -z-1/6'
'-x+2/3, -x+y+1/3, -z-1/6'
'y+2/3, x+1/3, -z-1/6'
'-x+1/3, -y+2/3, -z+2/3'
'y+1/3, -x+y+2/3, -z+2/3'
'x-y+1/3, x+2/3, -z+2/3'
'x-y+1/3, -y+2/3, -z+1/6'
'-x+1/3, -x+y+2/3, -z+1/6'
'y+1/3, x+2/3, -z+1/6'

loop_
_atom_site_type_symbol
_atom_site_label
_atom_site_fract_x
_atom_site_fract_y
_atom_site_fract_z
_atom_site_U_iso_or_equiv
_atom_site_adp_type
_atom_site_calc_flag
_atom_site_refinement_flags
_atom_site_occupancy
_atom_site_disorder_assembly
_atom_site_disorder_group
Ni Ni1 0.6667 0.3333 0.0833 0.0208(3) Uani d S 1 . .
Ni Ni2 0.6667 0.3333 0.025169(9) 0.0238(2) Uani d S 1 . .
S S1 1.0000 0.0000 0.0000 0.0730(9) Uani d SD 1 . .
S S2 0.6667 0.3333 -0.08615(2) 0.0328(3) Uani d SD 1 . .
O O1 1.0719(19) 0.068(2) 0.0183(3) 0.118(14) Uani d PDU 0.1666667 A -1
O O2 0.8739(9) -0.0434(17) 0.0039(3) 0.071(7) Uani d PDU 0.1666667 B -1
O O3 1.040(2) 0.0874(19) -0.0174(3) 0.098(11) Uani d PDU 0.1666667 C -1
O O4 1.0253(16) -0.0949(13) -0.0048(3) 0.065(6) Uani d PDU 0.1666667 B -1
O O5 0.6667 0.3333 -0.06391(8) 0.107(3) Uani d SDU 1 . .
O O6 0.6948(4) 0.4519(3) -0.09445(7) 0.0967(12) Uani d DU 1 . .
O O1w 0.8185(2) 0.3878(2) 0.00548(3) 0.0359(5) Uani d D 1 . .
H H1w1 0.875(2) 0.390(3) 0.0128(4) 0.043 Uiso d D 1 . .
H H1w2 0.812(3) 0.352(3) -0.0060(3) 0.043 Uiso d D 1 . .
O O2W 1.0048(2) 0.4140(3) 0.03031(5) 0.0591(8) Uani d D 1 . .
H H2w1 1.060(3) 0.4875(15) 0.0326(8) 0.071 Uiso d D 1 . .
H H2w2 1.038(3) 0.370(3) 0.0293(8) 0.071 Uiso d D 1 . .
O O3w 0.8269(3) 0.3208(3) -0.03537(4) 0.0596(7) Uani d D 1 . .
H H3w1 0.781(4) 0.314(3) -0.0456(5) 0.072 Uiso d D 1 . .
H H3w2 0.818(4) 0.251(2) -0.0324(6) 0.072 Uiso d D 1 . .
O O4w 1.1016(4) 0.2587(4) 0.03766(9) 0.0919(12) Uani d D 1 . .
H H4w1 1.099(6) 0.229(6) 0.0495(4) 0.110 Uiso d D 1 . .
H H4w2 1.111(7) 0.220(5) 0.0278(6) 0.110 Uiso d D 1 . .
N N1 0.3477(3) 0.1713(3) 0.08987(5) 0.0489(9) Uani d D 1 . .
H H1n1 0.394(3) 0.157(4) 0.0974(6) 0.059 Uiso d D 1 . .
H H1n2 0.2696(11) 0.134(3) 0.0909(8) 0.059 Uiso d D 1 . .
N N2 0.5086(2) 0.2574(2) 0.06450(3) 0.0265(5) Uani d . 1 . .
N N3 0.5114(2) 0.2826(2) 0.04272(3) 0.0255(5) Uani d . 1 . .
N N4 0.3585(3) 0.2501(3) 0.01736(4) 0.0492(8) Uani d D 1 . .
H H4n1 0.404(3) 0.290(3) 0.0070(4) 0.059 Uiso d D 1 . .
H H4n2 0.292(2) 0.194(3) 0.0123(6) 0.059 Uiso d D 1 . .
N N5 0.3218(2) 0.1958(3) 0.05358(4) 0.0348(6) Uani d D 1 . .
H H5n 0.2477(13) 0.177(3) 0.0544(6) 0.042 Uiso d D 1 . .
C C1 0.3940(3) 0.2063(3) 0.07033(5) 0.0307(6) Uani d . 1 . .
C C2 0.3987(2) 0.2440(3) 0.03683(4) 0.0308(6) Uani d . 1 . .

loop_
_atom_site_aniso_label
_atom_site_aniso_U_11
_atom_site_aniso_U_22
_atom_site_aniso_U_33
_atom_site_aniso_U_12
_atom_site_aniso_U_13
_atom_site_aniso_U_23
Ni1 0.0225(3) 0.0225(3) 0.0173(5) 0.01127(16) 0.000 0.000
Ni2 0.0269(3) 0.0269(3) 0.0177(4) 0.01346(15) 0.000 0.000
S1 0.0772(13) 0.0772(13) 0.0646(19) 0.0386(7) 0.000 0.000
S2 0.0295(4) 0.0295(4) 0.0392(7) 0.0148(2) 0.000 0.000
O1 0.118(17) 0.127(16) 0.108(17) 0.061(11) -0.007(9) 0.000(10)
O2 0.059(10) 0.080(10) 0.080(10) 0.039(8) -0.015(7) 0.016(8)
O3 0.108(13) 0.096(14) 0.083(13) 0.045(9) 0.012(8) 0.011(9)
O4 0.069(9) 0.051(8) 0.098(10) 0.047(7) -0.024(8) -0.001(7)
O5 0.131(4) 0.131(4) 0.058(4) 0.065(2) 0.000 0.000
O6 0.092(3) 0.062(2) 0.134(3) 0.037(2) -0.002(3) 0.023(2)
O1w 0.0364(12) 0.0448(12) 0.0269(10) 0.0205(10) 0.0055(9) 0.0021(9)
O2W 0.0448(15) 0.0558(16) 0.0683(18) 0.0187(12) -0.0077(13) 0.0059(14)
O3w 0.0704(19) 0.0721(18) 0.0478(14) 0.0442(16) -0.0095(13) -0.0148(13)
O4w 0.065(2) 0.074(2) 0.139(3) 0.0363(19) 0.018(3) 0.031(3)
N1 0.0305(15) 0.077(2) 0.0313(15) 0.0208(14) 0.0076(12) 0.0115(13)
N2 0.0267(12) 0.0321(12) 0.0191(11) 0.0135(9) 0.0011(9) 0.0009(8)
N3 0.0267(11) 0.0309(11) 0.0199(10) 0.0153(9) -0.0014(8) -0.0008(9)
N4 0.0322(14) 0.073(2) 0.0317(14) 0.0182(14) -0.0094(11) 0.0048(13)
N5 0.0228(11) 0.0443(14) 0.0337(13) 0.0141(11) -0.0003(10) 0.0005(11)
C1 0.0249(14) 0.0370(15) 0.0267(14) 0.0128(11) 0.0016(11) 0.0001(10)
C2 0.0293(14) 0.0344(15) 0.0287(13) 0.0159(12) -0.0040(10) -0.0023(11)

loop_
_atom_type_symbol
_atom_type_description
_atom_type_scat_dispersion_real
_atom_type_scat_dispersion_imag
_atom_type_scat_source
C C 0.0033 0.0016 'International Tables Vol C Tables 4.2.6.8 and 6.1.1.4'
H H 0.0000 0.0000 'International Tables Vol C Tables 4.2.6.8 and 6.1.1.4'
N N 0.0061 0.0033 'International Tables Vol C Tables 4.2.6.8 and 6.1.1.4'
O O 0.0106 0.0060 'International Tables Vol C Tables 4.2.6.8 and 6.1.1.4'
S S 0.1246 0.1234 'International Tables Vol C Tables 4.2.6.8 and 6.1.1.4'
Ni Ni 0.3393 1.1124 'International Tables Vol C Tables 4.2.6.8 and 6.1.1.4'

loop_
_geom_angle_atom_site_label_1
_geom_angle_atom_site_label_2
_geom_angle_atom_site_label_3
_geom_angle_site_symmetry_1
_geom_angle_site_symmetry_3
_geom_angle
N2 Ni1 N2 34 35_655 90.85(8)
N2 Ni1 N2 34 36_545 90.85(8)
N2 Ni1 N2 35_655 36_545 90.85(8)
N2 Ni1 N2 34 2_655 177.85(11)
N2 Ni1 N2 35_655 2_655 90.70(12)
N2 Ni1 N2 36_545 2_655 87.63(12)
N2 Ni1 N2 34 . 87.64(12)
N2 Ni1 N2 35_655 . 177.85(11)
N2 Ni1 N2 36_545 . 90.70(12)
N2 Ni1 N2 2_655 . 90.85(8)
N2 Ni1 N2 34 3_665 90.70(12)
N2 Ni1 N2 35_655 3_665 87.64(12)
N2 Ni1 N2 36_545 3_665 177.85(11)
N2 Ni1 N2 2_655 3_665 90.85(8)
N2 Ni1 N2 . 3_665 90.85(8)
N3 Ni2 N3 2_655 3_665 93.50(8)
N3 Ni2 N3 2_655 . 93.50(8)
N3 Ni2 N3 3_665 . 93.50(8)
N3 Ni2 O1w 2_655 . 90.39(9)
N3 Ni2 O1w 3_665 . 87.94(9)
N3 Ni2 O1w . . 175.77(8)
N3 Ni2 O1w 2_655 3_665 87.94(9)
N3 Ni2 O1w 3_665 3_665 175.77(8)
N3 Ni2 O1w . 3_665 90.39(9)
O1w Ni2 O1w . 3_665 88.07(9)
N3 Ni2 O1w 2_655 2_655 175.77(8)
N3 Ni2 O1w 3_665 2_655 90.39(9)
N3 Ni2 O1w . 2_655 87.94(9)
O1w Ni2 O1w . 2_655 88.07(9)
O1w Ni2 O1w 3_665 2_655 88.07(9)
O4 S1 O4 20_665 21_545 115.6(5)
O4 S1 O4 20_665 19_755 115.6(5)
O4 S1 O4 . 2_645 115.6(5)
O4 S1 O4 . 3_765 115.6(5)
O4 S1 O4 2_645 3_765 115.6(5)
O4 S1 O2 21_545 21_545 113.1(8)
O4 S1 O2 3_765 3_765 113.1(8)
O4 S1 O2 . . 113.1(8)
O2 S1 O2 3_765 . 117.0(4)
O4 S1 O2 19_755 19_755 113.1(8)
O2 S1 O2 21_545 19_755 117.0(4)
O4 S1 O2 20_665 20_665 113.1(8)
O2 S1 O2 21_545 20_665 117.0(4)
O2 S1 O2 19_755 20_665 117.0(4)
O4 S1 O2 2_645 2_645 113.1(8)
O2 S1 O2 3_765 2_645 117.0(4)
O2 S1 O2 . 2_645 117.0(4)
O5 S2 O6 . 3_665 111.26(18)
O5 S2 O6 . 2_655 111.26(19)
O6 S2 O6 3_665 2_655 107.6(2)
O5 S2 O6 . . 111.26(18)
O6 S2 O6 3_665 . 107.6(2)
O6 S2 O6 2_655 . 107.6(2)
Ni2 O1w H1w1 . . 108(2)
Ni2 O1w H1w2 . . 121(2)
H1w1 O1w H1w2 . . 110.9(17)
H2w1 O2W H2w2 . . 108.3(17)
H3w1 O3w H3w2 . . 109.4(18)
H4w1 O4w H4w2 . . 113(2)
C1 N1 H1n1 . . 111(3)
C1 N1 H1n2 . . 116(3)
H1n1 N1 H1n2 . . 125(4)
C1 N2 N3 . . 106.5(2)
C1 N2 Ni1 . . 128.87(19)
N3 N2 Ni1 . . 122.82(17)
C2 N3 N2 . . 107.2(2)
C2 N3 Ni2 . . 130.62(18)
N2 N3 Ni2 . . 120.73(16)
C2 N4 H4n1 . . 125(3)
C2 N4 H4n2 . . 123(3)
H4n1 N4 H4n2 . . 107(4)
C2 N5 C1 . . 105.8(2)
C2 N5 H5n . . 128(2)
C1 N5 H5n . . 125(2)
N2 C1 N1 . . 127.9(3)
N2 C1 N5 . . 110.4(3)
N1 C1 N5 . . 121.7(3)
N3 C2 N4 . . 127.6(3)
N3 C2 N5 . . 110.1(2)
N4 C2 N5 . . 122.3(3)

loop_
_geom_bond_atom_site_label_1
_geom_bond_atom_site_label_2
_geom_bond_site_symmetry_2
_geom_bond_distance
_geom_bond_publ_flag
Ni1 N2 . 2.108(2) yes
Ni1 N2 2_655 2.108(2) n
Ni1 N2 3_665 2.108(2) n
Ni1 N2 34 2.108(2) n
Ni1 N2 35_655 2.108(2) n
Ni1 N2 36_545 2.108(2) n
Ni2 N3 . 2.065(2) yes
Ni2 N3 2_655 2.065(2) n
Ni2 N3 3_665 2.065(2) n
Ni2 O1w . 2.101(2) yes
Ni2 O1w 2_655 2.101(2) n
Ni2 O1w 3_665 2.101(2) n
S1 O4 20_665 1.422(8) ?
S1 O4 21_545 1.422(8) ?
S1 O4 19_755 1.422(8) ?
S1 O4 . 1.422(8) ?
S1 O4 2_645 1.422(8) ?
S1 O4 3_765 1.422(8) ?
S1 O2 21_545 1.427(9) ?
S1 O2 3_765 1.427(9) ?
S1 O2 . 1.427(9) ?
S1 O2 19_755 1.427(9) ?
S1 O2 20_665 1.427(9) ?
S1 O2 2_645 1.427(9) ?
S2 O5 . 1.415(5) ?
S2 O6 3_665 1.458(3) ?
S2 O6 2_655 1.458(3) ?
S2 O6 . 1.458(3) ?
O1w H1w1 . 0.838(10) ?
O1w H1w2 . 0.841(10) ?
O2W H2w1 . 0.853(10) ?
O2W H2w2 . 0.852(10) ?
O3w H3w1 . 0.848(10) ?
O3w H3w2 . 0.852(10) ?
O4w H4w1 . 0.838(10) ?
O4w H4w2 . 0.845(10) ?
N1 C1 . 1.352(4) ?
N1 H1n1 . 0.846(10) ?
N1 H1n2 . 0.859(11) ?
N2 C1 . 1.313(4) ?
N2 N3 . 1.419(3) ?
N3 C2 . 1.311(3) ?
N4 C2 . 1.357(4) ?
N4 H4n1 . 0.855(10) ?
N4 H4n2 . 0.846(10) ?
N5 C2 . 1.365(4) ?
N5 C1 . 1.367(4) ?
N5 H5n . 0.847(10) ?

loop_
_geom_hbond_atom_site_label_D
_geom_hbond_atom_site_label_H
_geom_hbond_atom_site_label_A
_geom_hbond_site_symmetry_A
_geom_hbond_distance_DH
_geom_hbond_distance_HA
_geom_hbond_distance_DA
_geom_hbond_angle_DHA
_geom_hbond_publ_flag
O1w H1w1 O2w . 0.840(10) 1.890(10) 2.719(4) 173(3) yes
O1w H1w2 O3w . 0.840(10) 1.94(2) 2.754(3) 162(4) yes
N4 H4n1 O1w 2_655 0.860(10) 2.33(3) 2.962(4) 131(4) yes
N4 H4n2 O2 3_665 0.850(10) 2.41(3) 3.15(2) 147(4) yes
N5 H5n O6 16_544 0.850(10) 2.08(2) 2.843(5) 150(3) yes
O2W H2w1 O3w 19_765 0.850(10) 2.120(10) 2.962(4) 168(4) yes
O2W H2w2 O4w . 0.850(10) 2.01(2) 2.828(5) 160(5) yes
O3w H3w1 O5 . 0.850(10) 1.97(2) 2.787(5) 162(4) yes
O3w H3w2 O4w 21_545 0.850(10) 2.10(2) 2.885(5) 154(5) yes
O4w H4w1 O6 16_644 0.840(10) 1.98(2) 2.786(6) 163(6) yes
O4w H4w2 O1 . 0.850(10) 1.83(4) 2.57(2) 145(6) yes

loop_
_geom_torsion_atom_site_label_1
_geom_torsion_atom_site_label_2
_geom_torsion_atom_site_label_3
_geom_torsion_atom_site_label_4
_geom_torsion_site_symmetry_1
_geom_torsion
N2 Ni1 N2 C1 34 -41.1(2)
N2 Ni1 N2 C1 36_545 49.7(2)
N2 Ni1 N2 C1 2_655 137.3(3)
N2 Ni1 N2 C1 3_665 -131.8(3)
N2 Ni1 N2 N3 34 121.4(2)
N2 Ni1 N2 N3 36_545 -147.8(2)
N2 Ni1 N2 N3 2_655 -60.12(14)
N2 Ni1 N2 N3 3_665 30.75(16)
C1 N2 N3 C2 . -0.7(3)
Ni1 N2 N3 C2 . -166.61(18)
C1 N2 N3 Ni2 . -168.31(18)
Ni1 N2 N3 Ni2 . 25.8(3)
N3 Ni2 N3 C2 2_655 -131.8(3)
N3 Ni2 N3 C2 3_665 134.5(3)
O1w Ni2 N3 C2 3_665 -43.8(3)
O1w Ni2 N3 C2 2_655 44.2(3)
N3 Ni2 N3 N2 2_655 32.54(16)
N3 Ni2 N3 N2 3_665 -61.19(14)
O1w Ni2 N3 N2 3_665 120.50(19)
O1w Ni2 N3 N2 2_655 -151.45(19)
N3 N2 C1 N1 . -176.9(3)
Ni1 N2 C1 N1 . -12.1(4)
N3 N2 C1 N5 . 0.5(3)
Ni1 N2 C1 N5 . 165.2(2)
C2 N5 C1 N2 . -0.1(3)
C2 N5 C1 N1 . 177.4(3)
N2 N3 C2 N4 . 179.5(3)
Ni2 N3 C2 N4 . -14.5(5)
N2 N3 C2 N5 . 0.7(3)
Ni2 N3 C2 N5 . 166.6(2)
C1 N5 C2 N3 . -0.4(3)
C1 N5 C2 N4 . -179.3(3)
